data_4516605
loop_
_publ_author_name
'Wang, Zhiming'
'Gui, Chen'
'Zhao, Engui'
'Wang, Jing'
'Li, Xiaodong'
'Qin, Anjun'
'Zhao, Zujin'
'Yu, Zhenqiang'
'Tang, Ben Zhong'

_publ_section_title
;
 Specific Fluorescence Probes for Lipid Droplets Based on Simple AIEgens.
;
_journal_issue 16
_journal_name_full 'ACS applied materials &amp; interfaces'
_journal_page_first 10193
_journal_page_last 10200
_journal_paper_doi 10.1021/acsami.6b01282
_journal_volume 8
_journal_year 2016
_chemical_formula_moiety 'C20 H16 N2 O'
_chemical_formula_sum 'C20 H16 N2 O'
_chemical_formula_weight 300.35
_space_group_crystal_system monoclinic
_space_group_IT_number 4
_space_group_name_Hall 'P 2yb'
_space_group_name_H-M_alt 'P 1 21 1'
_atom_sites_solution_hydrogens geom
_atom_sites_solution_primary iterative
_audit_creation_date 2015-07-14
_audit_creation_method
;
Olex2 1.2
(compiled 2015.01.26 svn.r3150 for OlexSys, GUI svn.r4998)
;
_cell_angle_alpha 90
_cell_angle_beta 109.388(5)
_cell_angle_gamma 90
_cell_formula_units_Z 2
_cell_length_a 11.1098(5)
_cell_length_b 5.7159(2)
_cell_length_c 13.0553(5)
_cell_measurement_reflns_used 1689
_cell_measurement_temperature 99.94(16)
_cell_measurement_theta_max 74.9620
_cell_measurement_theta_min 4.1880
_cell_volume 782.03(6)
_computing_cell_refinement
;
CrysAlisPro, Agilent Technologies,
Version 1.171.37.35 (release 13-08-2014 CrysAlis171 .NET)
(compiled Aug 13 2014,18:06:01)
;
_computing_data_collection
;
CrysAlisPro, Agilent Technologies,
Version 1.171.37.35 (release 13-08-2014 CrysAlis171 .NET)
(compiled Aug 13 2014,18:06:01)
;
_computing_data_reduction
;
CrysAlisPro, Agilent Technologies,
Version 1.171.37.35 (release 13-08-2014 CrysAlis171 .NET)
(compiled Aug 13 2014,18:06:01)
;
_computing_molecular_graphics 'Olex2 (Dolomanov et al., 2009)'
_computing_publication_material 'Olex2 (Dolomanov et al., 2009)'
_computing_structure_refinement 'ShelXL (Sheldrick, 2008)'
_computing_structure_solution
;
Superflip (Palatinus & Chapuis, 2007;Palatinus & van der Lee, 2008;
Palatinus et al., 2012)
;
_diffrn_ambient_environment N~2~
_diffrn_ambient_temperature 99.94(16)
_diffrn_detector 'CCD plate'
_diffrn_detector_area_resol_mean 10.3587
_diffrn_detector_type Atlas
_diffrn_measured_fraction_theta_full 0.990
_diffrn_measured_fraction_theta_max 0.988
_diffrn_measurement_details
;
#__ type_ start__ end____ width___ exp.time_
  1 omega   80.00  178.00   1.0000   15.0000
omega____ theta____ kappa____ phi______ frames
    -      110.5703   61.0000  -90.0000 98

#__ type_ start__ end____ width___ exp.time_
  2 omega  -49.00   35.00   1.0000    8.0000
omega____ theta____ kappa____ phi______ frames
    -      -40.8203   37.0000  150.0000 84

#__ type_ start__ end____ width___ exp.time_
  3 omega   23.00   98.00   1.0000    8.0000
omega____ theta____ kappa____ phi______ frames
    -       40.8203 -125.0000   60.0000 75

#__ type_ start__ end____ width___ exp.time_
  4 omega   15.00  117.00   1.0000    8.0000
omega____ theta____ kappa____ phi______ frames
    -       40.8203   37.0000 -120.0000 102

#__ type_ start__ end____ width___ exp.time_
  5 omega   36.00   98.00   1.0000   15.0000
omega____ theta____ kappa____ phi______ frames
    -      110.5703  -45.0000  150.0000 62

#__ type_ start__ end____ width___ exp.time_
  6 omega   94.00  178.00   1.0000   15.0000
omega____ theta____ kappa____ phi______ frames
    -      110.5703  125.0000  -60.0000 84

#__ type_ start__ end____ width___ exp.time_
  7 omega   83.00  178.00   1.0000   15.0000
omega____ theta____ kappa____ phi______ frames
    -      110.5703   45.0000    0.0000 95

#__ type_ start__ end____ width___ exp.time_
  8 omega   33.00   90.00   1.0000   15.0000
omega____ theta____ kappa____ phi______ frames
    -      110.5703  -30.0000 -120.0000 57

#__ type_ start__ end____ width___ exp.time_
  9 omega -120.00   -7.00   1.0000    8.0000
omega____ theta____ kappa____ phi______ frames
    -      -40.8203  -77.0000   90.0000 113

#__ type_ start__ end____ width___ exp.time_
 10 omega    7.00   63.00   1.0000    8.0000
omega____ theta____ kappa____ phi______ frames
    -       40.8203   77.0000  -30.0000 56
;
_diffrn_measurement_device 'kappa diffractometer'
_diffrn_measurement_device_type 'SuperNova, Dual, Cu at zero, Atlas'
_diffrn_measurement_method '\w scans'
_diffrn_orient_matrix_UB_11 -0.0070759000
_diffrn_orient_matrix_UB_12 0.2240303000
_diffrn_orient_matrix_UB_13 -0.0672829000
_diffrn_orient_matrix_UB_21 -0.1454123000
_diffrn_orient_matrix_UB_22 0.0101041000
_diffrn_orient_matrix_UB_23 -0.0243339000
_diffrn_orient_matrix_UB_31 0.0204021000
_diffrn_orient_matrix_UB_32 0.1496026000
_diffrn_orient_matrix_UB_33 0.1025912000
_diffrn_radiation_monochromator mirror
_diffrn_radiation_probe x-ray
_diffrn_radiation_type CuK\a
_diffrn_radiation_wavelength 1.54184
_diffrn_reflns_av_R_equivalents 0.0280
_diffrn_reflns_av_unetI/netI 0.0468
_diffrn_reflns_limit_h_max 13
_diffrn_reflns_limit_h_min -13
_diffrn_reflns_limit_k_max 6
_diffrn_reflns_limit_k_min -6
_diffrn_reflns_limit_l_max 15
_diffrn_reflns_limit_l_min -11
_diffrn_reflns_number 3385
_diffrn_reflns_theta_full 66.500
_diffrn_reflns_theta_max 67.494
_diffrn_reflns_theta_min 4.219
_diffrn_source 'sealed X-ray tube'
_diffrn_source_current 0.80
_diffrn_source_power 0.040
_diffrn_source_target Cu
_diffrn_source_type 'SuperNova (Cu) X-ray Source'
_diffrn_source_voltage 50
_exptl_absorpt_coefficient_mu 0.629
_exptl_absorpt_correction_T_max 1.00000
_exptl_absorpt_correction_T_min 0.86167
_exptl_absorpt_correction_type multi-scan
_exptl_absorpt_process_details
;
CrysAlisPro, Agilent Technologies,
Version 1.171.37.35 (release 13-08-2014 CrysAlis171 .NET)
(compiled Aug 13 2014,18:06:01)
Empirical absorption correction using spherical harmonics,
 implemented in SCALE3 ABSPACK scaling algorithm.
;
_exptl_crystal_colour_primary colourless
_exptl_crystal_density_diffrn 1.275
_exptl_crystal_description needle
_exptl_crystal_F_000 316
_exptl_crystal_size_max 0.3
_exptl_crystal_size_mid 0.15
_exptl_crystal_size_min 0.12
_refine_diff_density_max 0.138
_refine_diff_density_min -0.228
_refine_diff_density_rms 0.043
_refine_ls_abs_structure_details
;
 Flack x determined using 546 quotients [(I+)-(I-)]/[(I+)+(I-)]
 (Parsons, Flack and Wagner, Acta Cryst. B69 (2013) 249-259).
;
_refine_ls_abs_structure_Flack 0.3(4)
_refine_ls_extinction_method none
_refine_ls_goodness_of_fit_ref 1.003
_refine_ls_hydrogen_treatment constr
_refine_ls_matrix_type full
_refine_ls_number_parameters 209
_refine_ls_number_reflns 2198
_refine_ls_number_restraints 1
_refine_ls_restrained_S_all 1.002
_refine_ls_R_factor_all 0.0463
_refine_ls_R_factor_gt 0.0398
_refine_ls_shift/su_max 0.000
_refine_ls_shift/su_mean 0.000
_refine_ls_structure_factor_coef Fsqd
_refine_ls_weighting_details 'w=1/[\s^2^(Fo^2^)+(0.0520P)^2^] where P=(Fo^2^+2Fc^2^)/3'
_refine_ls_weighting_scheme calc
_refine_ls_wR_factor_gt 0.0950
_refine_ls_wR_factor_ref 0.0995
_reflns_Friedel_coverage 0.424
_reflns_Friedel_fraction_full 0.529
_reflns_Friedel_fraction_max 0.522
_reflns_number_gt 1976
_reflns_number_total 2198
_reflns_threshold_expression 'I > 2\s(I)'
_cod_data_source_file am6b01282_si_002.cif
_cod_data_source_block ming9cult
_cod_database_code 4516605
_shelx_space_group_comment
;
The symmetry employed for this shelxl refinement is uniquely defined
by the following loop, which should always be used as a source of
symmetry information in preference to the above space-group names.
They are only intended as comments.
;
_reflns_odcompleteness_completeness 98.93
_reflns_odcompleteness_iscentric 1
_reflns_odcompleteness_theta 68.13
_olex2_refinement_description
;
1. Fixed Uiso
 At 1.2 times of:
  All C(H) groups
 At 1.5 times of:
  All O(H) groups
2.a Aromatic/amide H refined with riding coordinates:
 C3(H3), C4(H4), C5(H5), C6(H6), C7(H7), C12(H12), C13(H13), C14(H14),
 C15(H15), C16(H16), C22(H22), C23(H23), C24(H24), C25(H25), C26(H26)
2.b Idealised tetrahedral OH refined as rotating group:
 O1(H1)
;
_shelx_shelxl_version_number 2014/7
_olex2_date_sample_data_collection 2015-06-24
_olex2_submission_special_instructions 'No special instructions were received'

loop_
_space_group_symop_operation_xyz
'x, y, z'
'-x, y+1/2, -z'

loop_
_atom_site_label
_atom_site_type_symbol
_atom_site_fract_x
_atom_site_fract_y
_atom_site_fract_z
_atom_site_U_iso_or_equiv
_atom_site_adp_type
_atom_site_occupancy
_atom_site_site_symmetry_order
_atom_site_calc_flag
_atom_site_refinement_flags_posn
O1 O 0.31271(19) 0.7990(4) 0.62818(15) 0.0281(5) Uani 1 1 d .
H1 H 0.2982 0.7549 0.5638 0.042 Uiso 1 1 calc GR
N1 N 0.3256(2) 0.5198(4) 0.47372(17) 0.0224(5) Uani 1 1 d .
N2 N 0.3124(2) 0.4572(5) 0.36583(17) 0.0228(5) Uani 1 1 d .
C1 C 0.4230(3) 0.4280(5) 0.6607(2) 0.0223(6) Uani 1 1 d .
C2 C 0.3782(3) 0.6316(6) 0.6967(2) 0.0238(6) Uani 1 1 d .
C3 C 0.4026(3) 0.6638(6) 0.8082(2) 0.0273(7) Uani 1 1 d .
H3 H 0.3720 0.7998 0.8334 0.033 Uiso 1 1 calc R
C4 C 0.4708(3) 0.4986(6) 0.8810(2) 0.0312(8) Uani 1 1 d .
H4 H 0.4861 0.5216 0.9563 0.037 Uiso 1 1 calc R
C5 C 0.5177(3) 0.2988(6) 0.8468(2) 0.0288(7) Uani 1 1 d .
H5 H 0.5660 0.1876 0.8982 0.035 Uiso 1 1 calc R
C6 C 0.4929(3) 0.2642(6) 0.7367(2) 0.0245(6) Uani 1 1 d .
H6 H 0.5239 0.1273 0.7125 0.029 Uiso 1 1 calc R
C7 C 0.3985(3) 0.3829(5) 0.5454(2) 0.0225(6) Uani 1 1 d .
H7 H 0.4366 0.2519 0.5235 0.027 Uiso 1 1 calc R
C10 C 0.2167(3) 0.5577(5) 0.2945(2) 0.0207(6) Uani 1 1 d .
C11 C 0.1249(3) 0.7161(5) 0.3228(2) 0.0229(6) Uani 1 1 d .
C12 C 0.0000(3) 0.6407(6) 0.3045(2) 0.0256(6) Uani 1 1 d .
H12 H -0.0280 0.4942 0.2705 0.031 Uiso 1 1 calc R
C13 C -0.0835(3) 0.7827(6) 0.3366(2) 0.0298(7) Uani 1 1 d .
H13 H -0.1684 0.7320 0.3251 0.036 Uiso 1 1 calc R
C14 C -0.0431(3) 0.9958(6) 0.3848(2) 0.0310(7) Uani 1 1 d .
H14 H -0.0999 1.0906 0.4073 0.037 Uiso 1 1 calc R
C15 C 0.0802(3) 1.0728(6) 0.4007(2) 0.0301(7) Uani 1 1 d .
H15 H 0.1072 1.2213 0.4328 0.036 Uiso 1 1 calc R
C16 C 0.1640(3) 0.9325(6) 0.3695(2) 0.0253(7) Uani 1 1 d .
H16 H 0.2484 0.9852 0.3803 0.030 Uiso 1 1 calc R
C21 C 0.1976(2) 0.5151(5) 0.1781(2) 0.0225(6) Uani 1 1 d .
C22 C 0.2502(3) 0.3193(6) 0.1445(2) 0.0260(6) Uani 1 1 d .
H22 H 0.2958 0.2061 0.1961 0.031 Uiso 1 1 calc R
C23 C 0.2354(3) 0.2913(6) 0.0352(2) 0.0317(7) Uani 1 1 d .
H23 H 0.2698 0.1571 0.0120 0.038 Uiso 1 1 calc R
C24 C 0.1708(3) 0.4581(6) -0.0403(2) 0.0312(8) Uani 1 1 d .
H24 H 0.1626 0.4394 -0.1146 0.037 Uiso 1 1 calc R
C25 C 0.1183(3) 0.6514(6) -0.0075(2) 0.0303(7) Uani 1 1 d .
H25 H 0.0734 0.7652 -0.0591 0.036 Uiso 1 1 calc R
C26 C 0.1315(3) 0.6781(6) 0.1018(2) 0.0260(7) Uani 1 1 d .
H26 H 0.0947 0.8102 0.1243 0.031 Uiso 1 1 calc R

loop_
_atom_site_aniso_label
_atom_site_aniso_U_11
_atom_site_aniso_U_22
_atom_site_aniso_U_33
_atom_site_aniso_U_23
_atom_site_aniso_U_13
_atom_site_aniso_U_12
O1 0.0307(11) 0.0268(11) 0.0246(10) -0.0004(9) 0.0064(9) 0.0030(10)
N1 0.0254(12) 0.0249(14) 0.0168(10) 0.0007(10) 0.0069(9) 0.0005(11)
N2 0.0259(12) 0.0254(14) 0.0178(11) -0.0003(10) 0.0080(9) 0.0007(11)
C1 0.0208(13) 0.0281(17) 0.0186(13) -0.0006(12) 0.0075(11) -0.0037(13)
C2 0.0213(13) 0.0278(16) 0.0220(13) -0.0019(12) 0.0068(11) -0.0033(13)
C3 0.0273(15) 0.0327(19) 0.0232(14) -0.0071(13) 0.0104(12) -0.0038(14)
C4 0.0337(16) 0.043(2) 0.0189(13) -0.0021(14) 0.0118(12) -0.0040(16)
C5 0.0286(15) 0.0366(19) 0.0215(14) 0.0066(14) 0.0087(12) 0.0009(15)
C6 0.0211(14) 0.0312(18) 0.0221(13) 0.0017(13) 0.0082(11) -0.0005(13)
C7 0.0223(14) 0.0261(16) 0.0201(14) -0.0011(11) 0.0084(12) -0.0010(12)
C10 0.0232(14) 0.0212(15) 0.0183(12) 0.0025(11) 0.0075(11) -0.0024(12)
C11 0.0256(14) 0.0276(16) 0.0147(11) 0.0045(11) 0.0054(11) 0.0018(12)
C12 0.0279(15) 0.0285(16) 0.0184(12) 0.0027(12) 0.0048(11) -0.0011(13)
C13 0.0250(15) 0.0424(19) 0.0223(14) 0.0078(14) 0.0084(12) 0.0037(15)
C14 0.0322(16) 0.040(2) 0.0233(13) 0.0043(14) 0.0127(12) 0.0117(15)
C15 0.0387(17) 0.0276(17) 0.0240(14) 0.0033(13) 0.0103(13) 0.0064(14)
C16 0.0272(15) 0.0282(17) 0.0216(13) 0.0042(12) 0.0094(11) 0.0031(13)
C21 0.0197(13) 0.0279(18) 0.0193(13) -0.0024(12) 0.0058(11) -0.0042(12)
C22 0.0254(14) 0.0288(17) 0.0225(13) -0.0006(13) 0.0062(12) 0.0016(14)
C23 0.0312(16) 0.037(2) 0.0280(15) -0.0142(15) 0.0120(13) -0.0058(16)
C24 0.0281(15) 0.045(2) 0.0185(13) -0.0060(14) 0.0053(11) -0.0100(16)
C25 0.0319(16) 0.0369(19) 0.0192(13) 0.0009(13) 0.0045(12) -0.0044(15)
C26 0.0231(14) 0.0333(19) 0.0199(13) -0.0001(13) 0.0049(11) -0.0013(14)

loop_
_atom_type_symbol
_atom_type_description
_atom_type_scat_dispersion_real
_atom_type_scat_dispersion_imag
_atom_type_scat_source
C C 0.0181 0.0091 'International Tables Vol C Tables 4.2.6.8 and 6.1.1.4'
H H 0.0000 0.0000 'International Tables Vol C Tables 4.2.6.8 and 6.1.1.4'
N N 0.0311 0.0180 'International Tables Vol C Tables 4.2.6.8 and 6.1.1.4'
O O 0.0492 0.0322 'International Tables Vol C Tables 4.2.6.8 and 6.1.1.4'

loop_
_geom_angle_atom_site_label_1
_geom_angle_atom_site_label_2
_geom_angle_atom_site_label_3
_geom_angle
C7 N1 N2 113.9(2)
C10 N2 N1 113.2(2)
C2 C1 C7 121.6(3)
C6 C1 C2 119.5(2)
C6 C1 C7 118.9(3)
O1 C2 C1 122.7(2)
O1 C2 C3 118.2(3)
C3 C2 C1 119.2(3)
C4 C3 C2 120.0(3)
C3 C4 C5 121.5(3)
C6 C5 C4 119.0(3)
C5 C6 C1 120.9(3)
N1 C7 C1 120.1(3)
N2 C10 C11 123.7(2)
N2 C10 C21 118.0(2)
C21 C10 C11 118.3(2)
C12 C11 C10 119.3(3)
C16 C11 C10 120.6(3)
C16 C11 C12 120.0(3)
C11 C12 C13 119.3(3)
C14 C13 C12 120.2(3)
C13 C14 C15 120.3(3)
C14 C15 C16 119.9(3)
C11 C16 C15 120.2(3)
C22 C21 C10 121.3(3)
C26 C21 C10 119.2(3)
C26 C21 C22 119.4(3)
C23 C22 C21 119.7(3)
C24 C23 C22 120.4(3)
C25 C24 C23 120.1(3)
C24 C25 C26 119.6(3)
C21 C26 C25 120.9(3)

loop_
_geom_bond_atom_site_label_1
_geom_bond_atom_site_label_2
_geom_bond_distance
O1 C2 1.346(4)
N1 N2 1.413(3)
N1 C7 1.281(4)
N2 C10 1.293(4)
C1 C2 1.406(4)
C1 C6 1.397(4)
C1 C7 1.462(3)
C2 C3 1.402(4)
C3 C4 1.375(5)
C4 C5 1.389(5)
C5 C6 1.386(4)
C10 C11 1.499(4)
C10 C21 1.483(3)
C11 C12 1.396(4)
C11 C16 1.384(4)
C12 C13 1.397(4)
C13 C14 1.376(5)
C14 C15 1.387(4)
C15 C16 1.388(4)
C21 C22 1.399(4)
C21 C26 1.383(4)
C22 C23 1.391(4)
C23 C24 1.388(5)
C24 C25 1.382(5)
C25 C26 1.393(4)

loop_
_geom_hbond_atom_site_label_D
_geom_hbond_atom_site_label_H
_geom_hbond_atom_site_label_A
_geom_hbond_distance_DH
_geom_hbond_distance_HA
_geom_hbond_distance_DA
_geom_hbond_angle_DHA
O1 H1 N1 0.84 1.88 2.613(3) 145.6

loop_
_geom_torsion_atom_site_label_1
_geom_torsion_atom_site_label_2
_geom_torsion_atom_site_label_3
_geom_torsion_atom_site_label_4
_geom_torsion
O1 C2 C3 C4 -179.1(3)
N1 N2 C10 C11 -2.6(4)
N1 N2 C10 C21 176.8(2)
N2 N1 C7 C1 178.9(2)
N2 C10 C11 C12 -110.0(3)
N2 C10 C11 C16 68.2(4)
N2 C10 C21 C22 21.2(4)
N2 C10 C21 C26 -155.6(3)
C1 C2 C3 C4 0.7(4)
C2 C1 C6 C5 0.6(4)
C2 C1 C7 N1 -6.1(4)
C2 C3 C4 C5 0.5(5)
C3 C4 C5 C6 -1.2(5)
C4 C5 C6 C1 0.6(5)
C6 C1 C2 O1 178.5(3)
C6 C1 C2 C3 -1.3(4)
C6 C1 C7 N1 174.0(3)
C7 N1 N2 C10 164.0(3)
C7 C1 C2 O1 -1.4(4)
C7 C1 C2 C3 178.8(3)
C7 C1 C6 C5 -179.5(3)
C10 C11 C12 C13 176.4(2)
C10 C11 C16 C15 -176.6(2)
C10 C21 C22 C23 -176.9(3)
C10 C21 C26 C25 176.1(3)
C11 C10 C21 C22 -159.3(3)
C11 C10 C21 C26 23.9(4)
C11 C12 C13 C14 0.6(4)
C12 C11 C16 C15 1.6(4)
C12 C13 C14 C15 0.8(4)
C13 C14 C15 C16 -1.1(4)
C14 C15 C16 C11 -0.1(4)
C16 C11 C12 C13 -1.8(4)
C21 C10 C11 C12 70.6(3)
C21 C10 C11 C16 -111.2(3)
C21 C22 C23 C24 1.1(5)
C22 C21 C26 C25 -0.8(4)
C22 C23 C24 C25 -1.3(5)
C23 C24 C25 C26 0.5(5)
C24 C25 C26 C21 0.6(4)
C26 C21 C22 C23 0.0(4)
